data_2007800
loop_
_publ_author_name
'Ortwerth, Michael F.'
'Wyzlic, Michael J.'
'Baughman, Russell G.'

_publ_section_title
;
 Bis(1-ethyl-3-methylimidazolium) Tetrachloropalladate(II)
;
_journal_issue 11
_journal_name_full 'Acta Crystallographica Section C'
_journal_page_first 1594
_journal_page_last 1596
_journal_paper_doi 10.1107/S0108270198006829
_journal_volume 54
_journal_year 1998
_chemical_formula_iupac '(C6 H11 N2)2 [Pd1 Cl4]'
_chemical_formula_sum 'C12 H22 Cl4 N4 Pd'
_chemical_formula_weight 470.54
_chemical_name_systematic
;
 1-ethyl-1-methyl-imidazolium tetrachloropalladate(II)
;
_space_group_IT_number 14
_symmetry_cell_setting monoclinic
_symmetry_space_group_name_Hall '-P 2ybc'
_symmetry_space_group_name_H-M 'P 1 21/c 1'
_audit_creation_method SHELXL
_cell_angle_alpha 90.00
_cell_angle_beta 115.65(2)
_cell_angle_gamma 90.00
_cell_formula_units_Z 2
_cell_length_a 9.049(3)
_cell_length_b 12.898(4)
_cell_length_c 9.391(2)
_cell_measurement_reflns_used 50
_cell_measurement_temperature 288(2)
_cell_measurement_theta_max 20.9
_cell_measurement_theta_min 7.0
_cell_volume 988.0(5)
_computing_cell_refinement 'P3/P4-PC Diffractometer Program'
_computing_data_collection 'P3/P4-PC Diffractometer Program (Siemens, 1991a)'
_computing_data_reduction 'XDISK (Siemens, 1991b)'
_computing_molecular_graphics 'SHELXTL/PC (Sheldrick, 1990b)'
_computing_publication_material 'SHELXTL/PC and  SHELXL93'
_computing_structure_refinement 'SHELXL93 (Sheldrick, 1993)'
_computing_structure_solution 'SHELXS86 (Sheldrick, 1990a)'
_diffrn_ambient_temperature 288(2)
_diffrn_measurement_device 'Siemens P3'
_diffrn_measurement_method \q/2\q
_diffrn_radiation_monochromator graphite
_diffrn_radiation_source 'normal-focus sealed tube'
_diffrn_radiation_type MoK\a
_diffrn_radiation_wavelength 0.71073
_diffrn_reflns_av_R_equivalents 0.013
_diffrn_reflns_av_sigmaI/netI 0.0285
_diffrn_reflns_limit_h_max 10
_diffrn_reflns_limit_h_min -1
_diffrn_reflns_limit_k_max 15
_diffrn_reflns_limit_k_min -3
_diffrn_reflns_limit_l_max 10
_diffrn_reflns_limit_l_min -11
_diffrn_reflns_number 2425
_diffrn_reflns_theta_max 25.04
_diffrn_reflns_theta_min 2.50
_diffrn_standards_decay_% 'average of 0.88% in \s(I)s'
_diffrn_standards_interval_count 50
_diffrn_standards_number 3
_exptl_absorpt_coefficient_mu 1.478
_exptl_absorpt_correction_T_max 0.755
_exptl_absorpt_correction_T_min 0.724
_exptl_absorpt_correction_type 'empirical via 8 \y scans in  10\% steps (Siemens, 1991a)'
_exptl_crystal_colour orange
_exptl_crystal_density_diffrn 1.582
_exptl_crystal_density_method 'not measured'
_exptl_crystal_description spearpoint
_exptl_crystal_F_000 472
_exptl_crystal_size_max 0.63
_exptl_crystal_size_mid 0.38
_exptl_crystal_size_min 0.19
_refine_diff_density_max 0.896
_refine_diff_density_min -0.296
_refine_ls_extinction_method none
_refine_ls_goodness_of_fit_all 1.081
_refine_ls_goodness_of_fit_obs 1.105
_refine_ls_hydrogen_treatment 'H atoms constrained (C---H 0.96\%A)'
_refine_ls_matrix_type full
_refine_ls_number_parameters 98
_refine_ls_number_reflns 1738
_refine_ls_number_restraints 0
_refine_ls_restrained_S_all 1.087
_refine_ls_restrained_S_obs 1.105
_refine_ls_R_factor_all 0.042
_refine_ls_R_factor_obs 0.030
_refine_ls_shift/esd_max <0.001
_refine_ls_shift/esd_mean 0.000
_refine_ls_structure_factor_coef Fsqd
_refine_ls_weighting_details 'w = 1/[\s^2^(Fo^2^)+(0.0415P)^2^+0.2846P] where P = (Fo^2^+2Fc^2^)/3'
_refine_ls_weighting_scheme calc
_refine_ls_wR_factor_all 0.078
_refine_ls_wR_factor_obs 0.071
_reflns_number_observed 1432
_reflns_number_total 1742
_reflns_observed_criterion I>2\s(I)
_cod_data_source_file fg1431.cif
_cod_data_source_block pdmeic
_cod_depositor_comments
;
The following automatic conversions were performed:
'_symmetry_cell_setting' value 'Monoclinic' changed to 'monoclinic'
according to '/home/saulius/struct/CIF-dictionaries/cif_core.dic'
dictionary named 'cif_core.dic' version 2.4.1 from 2010-06-29.

Automatic conversion script
Id: cif_fix_enum 1527 2010-12-29 10:47:43Z saulius 

The following automatic conversions were performed:

'_symmetry_cell_setting' value 'Monoclinic' changed to 'monoclinic'
according to /home/saulius/struct/CIF-dictionaries/cif_core.dic
dictionary named 'cif_core.dic' version 2.4.1 from 2010-06-29.

Automatic conversion script
Id: cif_fix_values 1715 2011-07-08 13:25:40Z adriana 

The following automatic conversions were performed:

'_refine_ls_weighting_scheme' value 'calc w =
1/[\s^2^(Fo^2^)+(0.0415P)^2^+0.2846P] where P = (Fo^2^+2Fc^2^)/3' was
changed to 'calc'. New tag '_refine_ls_weighting_details' was
created. The value of the new tag was set to 'w =
1/[\s^2^(Fo^2^)+(0.0415P)^2^+0.2846P] where P = (Fo^2^+2Fc^2^)/3'.

Automatic conversion script
Id: cif_fix_values 3143 2015-03-26 13:38:13Z robertas 
;
_cod_original_sg_symbol_H-M 'P 21/c'
_cod_database_code 2007800

loop_
_symmetry_equiv_pos_as_xyz
'x, y, z'
'-x, y+1/2, -z+1/2'
'-x, -y, -z'
'x, -y-1/2, z-1/2'

loop_
_atom_site_aniso_label
_atom_site_aniso_U_11
_atom_site_aniso_U_22
_atom_site_aniso_U_33
_atom_site_aniso_U_12
_atom_site_aniso_U_13
_atom_site_aniso_U_23
Pd 0.0300(2) 0.0428(2) 0.0306(2) 0.0024(2) 0.01238(14) 0.0013(2)
Cl1 0.0426(5) 0.0623(6) 0.0381(5) 0.0001(4) 0.0119(4) 0.0109(4)
Cl2 0.0436(5) 0.0642(6) 0.0458(5) -0.0116(5) 0.0116(4) 0.0022(5)
N1 0.040(2) 0.065(2) 0.050(2) -0.005(2) 0.0208(15) -0.005(2)
N2 0.039(2) 0.051(2) 0.047(2) -0.0003(14) 0.0169(14) 0.0008(15)
C1 0.043(2) 0.061(2) 0.053(2) -0.002(2) 0.023(2) -0.004(2)
C2 0.042(2) 0.094(3) 0.060(3) 0.001(2) 0.027(2) -0.015(3)
C3 0.054(3) 0.090(3) 0.055(3) -0.006(2) 0.029(2) -0.015(2)
C4 0.049(2) 0.111(4) 0.053(3) -0.008(3) 0.017(2) -0.013(3)
C5 0.074(3) 0.136(5) 0.104(4) -0.038(4) 0.040(3) -0.071(4)
C6 0.049(2) 0.062(3) 0.057(2) 0.004(2) 0.016(2) 0.005(2)

loop_
_atom_site_label
_atom_site_fract_x
_atom_site_fract_y
_atom_site_fract_z
_atom_site_U_iso_or_equiv
_atom_site_thermal_displace_type
_atom_site_calc_flag
_atom_site_refinement_flags
_atom_site_occupancy
_atom_site_disorder_group
_atom_site_type_symbol
Pd 0 0.5 0 0.03475(14) Uani d S 1 . Pd
Cl1 0.09602(11) 0.40756(8) 0.23217(11) 0.0497(3) Uani d . 1 . Cl
Cl2 0.22789(11) 0.60609(8) 0.10274(11) 0.0540(3) Uani d . 1 . Cl
N1 0.4232(4) 0.6210(3) 0.7787(4) 0.0508(8) Uani d . 1 . N
N2 0.2002(4) 0.6226(2) 0.5633(4) 0.0463(7) Uani d . 1 . N
C1 0.2628(5) 0.6370(3) 0.7171(5) 0.0512(10) Uani d . 1 . C
H1 0.2018(5) 0.6570(3) 0.7748(5) 0.080 Uiso d R 1 . H
C2 0.4624(5) 0.5967(4) 0.6558(5) 0.0639(12) Uani d . 1 . C
H2 0.5700(5) 0.5812(4) 0.6649(5) 0.080 Uiso d R 1 . H
C3 0.3244(5) 0.5976(4) 0.5239(5) 0.0644(12) Uani d . 1 . C
H3 0.3133(5) 0.5852(4) 0.4188(5) 0.080 Uiso d R 1 . H
C4 0.5409(6) 0.6372(5) 0.9441(5) 0.0732(14) Uani d . 1 . C
H4A 0.6076(6) 0.5764(5) 0.9826(5) 0.080 Uiso d R 1 . H
H4B 0.4826(6) 0.6479(5) 1.0076(5) 0.080 Uiso d R 1 . H
C5 0.6475(7) 0.7273(5) 0.9601(7) 0.104(2) Uani d . 1 . C
H5A 0.7230(7) 0.7358(5) 1.0692(7) 0.080 Uiso d R 1 . H
H5B 0.7075(7) 0.7163(5) 0.8983(7) 0.080 Uiso d R 1 . H
H5C 0.5813(7) 0.7885(5) 0.9235(7) 0.080 Uiso d R 1 . H
C6 0.0292(5) 0.6387(4) 0.4516(5) 0.0583(10) Uani d . 1 . C
H6A 0.0003(9) 0.5913(12) 0.3649(13) 0.050 Uiso calc R 1 . H
H6B -0.0400(5) 0.6268(17) 0.5038(8) 0.050 Uiso calc R 1 . H
H6C 0.0149(7) 0.7086(6) 0.413(2) 0.050 Uiso calc R 1 . H

loop_
_atom_type_symbol
_atom_type_description
_atom_type_scat_dispersion_real
_atom_type_scat_dispersion_imag
_atom_type_scat_source
C C 0.0033 0.0016 'International Tables Vol C Tables 4.2.6.8 and 6.1.1.4'
H H 0.0000 0.0000 'International Tables Vol C Tables 4.2.6.8 and 6.1.1.4'
N N 0.0061 0.0033 'International Tables Vol C Tables 4.2.6.8 and 6.1.1.4'
Cl Cl 0.1484 0.1585 'International Tables Vol C Tables 4.2.6.8 and 6.1.1.4'
Pd Pd -0.9988 1.0072 'International Tables Vol C Tables 4.2.6.8 and 6.1.1.4'

loop_
_geom_angle_atom_site_label_1
_geom_angle_atom_site_label_2
_geom_angle_atom_site_label_3
_geom_angle_site_symmetry_1
_geom_angle_site_symmetry_3
_geom_angle
_geom_angle_publ_flag
Cl1 Pd Cl1 3_565 . 180.0 ?
Cl1 Pd Cl2 3_565 . 89.51(4) ?
Cl1 Pd Cl2 . . 90.49(4) yes
Cl1 Pd Cl2 3_565 3_565 90.49(4) ?
Cl1 Pd Cl2 . 3_565 89.51(4) ?
Cl2 Pd Cl2 . 3_565 180.0 ?
C1 N1 C2 . . 107.4(3) yes
C1 N1 C4 . . 126.5(4) yes
C2 N1 C4 . . 125.8(3) yes
C1 N2 C3 . . 108.5(3) yes
C1 N2 C6 . . 125.9(3) yes
C3 N2 C6 . . 125.5(4) yes
N2 C1 N1 . . 109.0(3) yes
C3 C2 N1 . . 107.4(4) yes
C2 C3 N2 . . 107.6(4) yes
N1 C4 C5 . . 111.2(5) yes
C1 H1 Cl1 . 3_566 134 ?
C1 H1 Cl2 . 1_556 134 ?
C2 H2 Cl1 . 3_666 160 ?
C2 H2 Cl2 . 3_666 118 ?
C3 H3 Cl1 . . 118 ?
C3 H3 Cl2 . . 162 ?
H1 Cl1 Pd 3_566 3_566 100 ?
H1 Cl2 Pd 1_556 3_566 92 ?
H2 Cl1 Pd 3_666 3_666 102 ?
H2 Cl2 Pd 3_666 3_666 89 ?
H3 Cl1 Pd . . 92 ?
H3 Cl2 Pd . . 100 ?

loop_
_geom_bond_atom_site_label_1
_geom_bond_atom_site_label_2
_geom_bond_site_symmetry_2
_geom_bond_distance
_geom_bond_publ_flag
Pd Cl1 3_565 2.3001(10) ?
Pd Cl1 . 2.3001(10) yes
Pd Cl2 . 2.3094(11) yes
Pd Cl2 3_565 2.3094(11) ?
N1 C1 . 1.325(5) yes
N1 C2 . 1.382(5) yes
N1 C4 . 1.469(5) yes
N2 C1 . 1.317(5) yes
N2 C3 . 1.365(5) yes
N2 C6 . 1.460(5) yes
C2 C3 . 1.325(6) yes
C4 C5 . 1.477(7) yes
H1 Cl1 3_566 2.79 ?
H1 Cl2 1_556 3.06 ?
H2 Cl1 3_666 2.75 ?
H2 Cl2 3_666 3.24 ?
H3 Cl1 1_555 3.03 ?
H3 Cl2 1_555 2.74 ?

loop_
_geom_hbond_atom_site_label_D
_geom_hbond_atom_site_label_H
_geom_hbond_atom_site_label_A
_geom_hbond_site_symmetry_A
_geom_hbond_distance_DH
_geom_hbond_distance_HA
_geom_hbond_distance_DA
_geom_hbond_angle_DHA
C1 H1 Cl1 3_566 0.96 2.79 3.527(5) 134
C2 H2 Cl1 3_666 0.96 2.75 3.666(5) 160
C3 H3 Cl2 . 0.96 2.74 3.664(5) 162
C6 H6B Cl1 3_566 0.96 2.77 3.657(5) 153
